data_4087135
loop_
_publ_author_name
'Song, Li-Cheng'
'Lu, Yu'
'Zhu, Liang'
'Li, Qian-Li'

_publ_section_title
;
 Dithiolato- and Diselenolato-Bridged Nickel--Iron Biomimetics for the
 Active Site of [NiFe]Hydrogenases
;
_journal_issue 3
_journal_name_full Organometallics
_journal_page_first 750
_journal_paper_doi 10.1021/acs.organomet.6b00942
_journal_volume 36
_journal_year 2017
_chemical_formula_moiety 'C36 H31 Fe Ni O3 P2 Se2, C H Cl3, B F4'
_chemical_formula_sum 'C37 H32 B Cl3 F4 Fe Ni O3 P2 Se2'
_chemical_formula_weight 1052.20
_chemical_name_systematic
;
 ? 
;
_space_group_crystal_system monoclinic
_space_group_IT_number 15
_space_group_name_Hall '-C 2yc'
_space_group_name_H-M_alt 'C 1 2/c 1'
_symmetry_space_group_name_Hall '-C 2yc'
_symmetry_space_group_name_H-M 'C 1 2/c 1'
_atom_sites_solution_hydrogens mixed
_audit_creation_date 2016-09-27
_audit_creation_method
;
Olex2 1.2
(compiled 2015.09.30 svn.r3233 for OlexSys, GUI svn.r5155)
;
_cell_angle_alpha 90
_cell_angle_beta 90.29(3)
_cell_angle_gamma 90
_cell_formula_units_Z 8
_cell_length_a 29.860(6)
_cell_length_b 10.717(2)
_cell_length_c 26.157(5)
_cell_measurement_reflns_used 9897
_cell_measurement_temperature 293.1500
_cell_measurement_theta_max 27.9383
_cell_measurement_theta_min 2.8339
_cell_volume 8370(3)
_computing_cell_refinement 'CrystalClear (Rigaku Inc., 2008)'
_computing_data_collection 'CrystalClear (Rigaku Inc., 2008)'
_computing_data_reduction 'CrystalClear (Rigaku Inc., 2008)'
_computing_molecular_graphics 'Olex2 (Dolomanov et al., 2009)'
_computing_publication_material 'Olex2 (Dolomanov et al., 2009)'
_computing_structure_refinement 'XL (Sheldrick, 2008)'
_computing_structure_solution
;
????
;
_diffrn_ambient_temperature 293.1500
_diffrn_detector_area_resol_mean 28.5714
_diffrn_measured_fraction_theta_full 0.998
_diffrn_measured_fraction_theta_max 0.996
_diffrn_measurement_details
;
scan:
    Number of images: 180
               Slice: -110.0000 - 70.0000
         Image width: 1.0000
            Exp time: 3.0000
       Rotation axis: Omega
               Omega: 0.0000
                 Chi: 45.0000
                 Phi: 0.0000
                 XTD: 45.0317
              2theta: -19.9048
scan:
    Number of images: 150
               Slice: -110.0000 - 40.0000
         Image width: 1.0000
            Exp time: 3.0000
       Rotation axis: Omega
               Omega: 0.0000
                 Chi: 45.0000
                 Phi: 90.0000
                 XTD: 45.0317
              2theta: -19.9048
scan:
    Number of images: 100
               Slice: -110.0000 - -10.0000
         Image width: 1.0000
            Exp time: 3.0000
       Rotation axis: Omega
               Omega: 0.0000
                 Chi: 45.0000
                 Phi: 180.0000
                 XTD: 45.0317
              2theta: -19.9048
;
_diffrn_measurement_device
;
Saturn70 (4x4 bin mode)
;
_diffrn_measurement_device_details
;
AFC10: Fixed Chi 2 circle
;
_diffrn_measurement_device_type 'Bruker P4'
_diffrn_measurement_method dtprofit.ref
_diffrn_orient_matrix_type d*Trek
_diffrn_orient_matrix_UB_11 -0.0253
_diffrn_orient_matrix_UB_12 -0.0108
_diffrn_orient_matrix_UB_13 -0.0191
_diffrn_orient_matrix_UB_21 0.0607
_diffrn_orient_matrix_UB_22 -0.0266
_diffrn_orient_matrix_UB_23 -0.0657
_diffrn_orient_matrix_UB_31 0.0023
_diffrn_orient_matrix_UB_32 -0.0346
_diffrn_orient_matrix_UB_33 0.0162
_diffrn_radiation_detector CCD
_diffrn_radiation_monochromator Confocal
_diffrn_radiation_type MoK\a
_diffrn_radiation_wavelength 0.71073
_diffrn_reflns_av_R_equivalents 0.0495
_diffrn_reflns_av_unetI/netI 0.0494
_diffrn_reflns_Laue_measured_fraction_full 0.998
_diffrn_reflns_Laue_measured_fraction_max 0.996
_diffrn_reflns_limit_h_max 39
_diffrn_reflns_limit_h_min -39
_diffrn_reflns_limit_k_max 11
_diffrn_reflns_limit_k_min -14
_diffrn_reflns_limit_l_max 34
_diffrn_reflns_limit_l_min -34
_diffrn_reflns_number 40118
_diffrn_reflns_point_group_measured_fraction_full 0.998
_diffrn_reflns_point_group_measured_fraction_max 0.996
_diffrn_reflns_theta_full 25.242
_diffrn_reflns_theta_max 27.890
_diffrn_reflns_theta_min 2.793
_diffrn_source 'Rotating Anode'
_diffrn_source_current 16.0000
_diffrn_source_power 0.8000
_diffrn_source_voltage 50.0000
_exptl_absorpt_coefficient_mu 2.857
_exptl_absorpt_correction_T_max 1.0000
_exptl_absorpt_correction_T_min 0.7013
_exptl_absorpt_correction_type multi-scan
_exptl_absorpt_process_details crystalclear
_exptl_crystal_colour Colorless
_exptl_crystal_density_diffrn 1.670
_exptl_crystal_density_method 'not measured'
_exptl_crystal_description Prism
_exptl_crystal_F_000 4176
_exptl_crystal_size_max 0.2
_exptl_crystal_size_mid 0.18
_exptl_crystal_size_min 0.14
_refine_diff_density_max 0.747
_refine_diff_density_min -0.535
_refine_diff_density_rms 0.088
_refine_ls_extinction_coef 0.00076(7)
_refine_ls_extinction_expression Fc^*^=kFc[1+0.001xFc^2^\l^3^/sin(2\q)]^-1/4^
_refine_ls_extinction_method 'SHELXL-2014/7 (Sheldrick 2014'
_refine_ls_goodness_of_fit_ref 1.058
_refine_ls_hydrogen_treatment mixed
_refine_ls_matrix_type full
_refine_ls_number_parameters 582
_refine_ls_number_reflns 9953
_refine_ls_number_restraints 21
_refine_ls_restrained_S_all 1.064
_refine_ls_R_factor_all 0.0787
_refine_ls_R_factor_gt 0.0528
_refine_ls_shift/su_max 0.001
_refine_ls_shift/su_mean 0.000
_refine_ls_structure_factor_coef Fsqd
_refine_ls_weighting_details 'w=1/[\s^2^(Fo^2^)+(0.0667P)^2^] where P=(Fo^2^+2Fc^2^)/3'
_refine_ls_weighting_scheme calc
_refine_ls_wR_factor_gt 0.1200
_refine_ls_wR_factor_ref 0.1338
_reflns_Friedel_coverage 0.000
_reflns_number_gt 7169
_reflns_number_total 9953
_reflns_threshold_expression 'I > 2\s(I)'
_cod_data_source_file om6b00942_si_002.cif
_cod_data_source_block 3b
_cod_depositor_comments
;
The following automatic conversions were performed:

'_exptl_absorpt_correction_type' value 'Multi-scan' changed to
'multi-scan' according to
/home/data/users/saulius/crontab/automatic-downloads/current/ACS/lib/dictionaries/cif_core.dic
dictionary named 'cif_core.dic' version 2.4.2 from 2011-04-26.

Automatic conversion script
Id: cif_fix_values 4973 2017-02-22 13:04:09Z antanas 
;
_cod_database_code 4087135
_shelx_space_group_comment
;
The symmetry employed for this shelxl refinement is uniquely defined
by the following loop, which should always be used as a source of
symmetry information in preference to the above space-group names.
They are only intended as comments.
;
_shelx_estimated_absorpt_t_max 0.691
_shelx_estimated_absorpt_t_min 0.599
_diffrn_number_total 10475
_olex2_refinement_description
;
1. Fixed Uiso
 At 1.2 times of:
  All C(H) groups, All C(H,H) groups
2. Restrained distances
 C40-Cl1 = C40-Cl2 = C40-Cl3
 1.78 with sigma of 0.01
3. Uiso/Uaniso restraints and constraints
Cl1 \\sim Cl2 \\sim Cl3: within 1.7A with sigma of 0.01 and sigma for terminal
atoms of 0.02
Uanis(Cl1) \\sim Ueq, Uanis(Cl2) \\sim Ueq, Uanis(Cl3) \\sim Ueq: with sigma of
0.01 and sigma for terminal atoms of 0.02
4.a Ternary CH refined with riding coordinates:
 C40(H40)
;
_shelx_shelxl_version_number 2014/7
_olex2_submission_special_instructions 'No special instructions were received'

loop_
_space_group_symop_operation_xyz
'x, y, z'
'-x, y, -z+1/2'
'x+1/2, y+1/2, z'
'-x+1/2, y+1/2, -z+1/2'
'-x, -y, -z'
'x, -y, z-1/2'
'-x+1/2, -y+1/2, -z'
'x+1/2, -y+1/2, z-1/2'

loop_
_atom_site_label
_atom_site_type_symbol
_atom_site_fract_x
_atom_site_fract_y
_atom_site_fract_z
_atom_site_U_iso_or_equiv
_atom_site_adp_type
_atom_site_occupancy
_atom_site_site_symmetry_order
_atom_site_calc_flag
_atom_site_refinement_flags_posn
_atom_site_refinement_flags_adp
_atom_site_disorder_assembly
_atom_site_disorder_group
Se1 Se 0.02902(2) 0.66148(4) 0.07935(2) 0.04634(13) Uani 1 1 d . . . .
Se2 Se 0.10387(2) 0.83646(3) 0.13724(2) 0.04658(13) Uani 1 1 d . . . .
Ni1 Ni 0.10562(2) 0.64342(4) 0.09812(2) 0.03717(14) Uani 1 1 d . . . .
Fe1 Fe 0.04595(2) 0.69681(5) 0.16951(2) 0.04492(17) Uani 1 1 d . . . .
P1 P 0.10912(3) 0.46067(8) 0.06379(4) 0.0395(2) Uani 1 1 d . . . .
P2 P 0.17613(3) 0.63100(9) 0.11644(4) 0.0398(2) Uani 1 1 d . . . .
O1 O -0.01433(11) 0.4895(3) 0.19273(14) 0.0736(10) Uani 1 1 d . . . .
O2 O -0.01656(13) 0.9050(4) 0.18687(15) 0.0951(13) Uani 1 1 d . . . .
O3 O 0.08820(13) 0.6977(3) 0.27063(13) 0.0789(10) Uani 1 1 d . . . .
C1 C 0.00899(15) 0.5699(4) 0.18398(16) 0.0538(10) Uani 1 1 d . . . .
C2 C 0.00671(16) 0.8233(4) 0.17951(17) 0.0615(12) Uani 1 1 d . . . .
C3 C 0.07129(15) 0.6985(4) 0.23116(18) 0.0553(11) Uani 1 1 d . . . .
C7 C 0.0147(2) 0.8283(5) 0.0508(2) 0.0679(13) Uani 1 1 d . . . .
H7A H -0.0078(17) 0.807(4) 0.020(2) 0.081 Uiso 1 1 d R . . .
H7B H -0.0122(18) 0.854(4) 0.074(2) 0.081 Uiso 1 1 d R . . .
C8 C 0.0537(2) 0.9115(6) 0.0444(2) 0.0837(17) Uani 1 1 d . . . .
H8A H 0.0784(19) 0.852(5) 0.024(2) 0.100 Uiso 1 1 d R . . .
H8B H 0.0491(19) 0.996(5) 0.024(2) 0.100 Uiso 1 1 d R . . .
C9 C 0.0764(2) 0.9604(4) 0.0906(2) 0.0710(15) Uani 1 1 d . . . .
H9A H 0.0595(18) 1.016(4) 0.109(2) 0.085 Uiso 1 1 d R . . .
H9B H 0.1005(18) 1.017(4) 0.081(2) 0.085 Uiso 1 1 d R . . .
C10 C 0.06859(13) 0.3525(3) 0.08994(15) 0.0444(9) Uani 1 1 d . . . .
C11 C 0.07494(17) 0.3039(4) 0.13859(18) 0.0572(11) Uani 1 1 d . . . .
H11 H 0.1019(16) 0.317(4) 0.1541(19) 0.069 Uiso 1 1 d R . . .
C12 C 0.0417(2) 0.2319(4) 0.1608(2) 0.0686(14) Uani 1 1 d . . . .
H12 H 0.0482(17) 0.198(4) 0.194(2) 0.082 Uiso 1 1 d R . . .
C13 C 0.00260(18) 0.2085(4) 0.1354(2) 0.0664(14) Uani 1 1 d . . . .
H13 H -0.0232(17) 0.152(4) 0.1480(19) 0.080 Uiso 1 1 d R . . .
C14 C -0.00417(16) 0.2570(4) 0.0878(2) 0.0636(13) Uani 1 1 d . . . .
H14 H -0.0313(17) 0.239(4) 0.0697(18) 0.076 Uiso 1 1 d R . . .
C15 C 0.02806(15) 0.3300(4) 0.06500(19) 0.0533(11) Uani 1 1 d . . . .
H15 H 0.0202(15) 0.369(4) 0.0339(17) 0.064 Uiso 1 1 d R . . .
C16 C 0.10351(12) 0.4528(3) -0.00513(14) 0.0422(9) Uani 1 1 d . . . .
C17 C 0.10228(18) 0.3400(4) -0.03139(19) 0.0608(12) Uani 1 1 d . . . .
H17 H 0.1028(15) 0.265(4) -0.0125(18) 0.073 Uiso 1 1 d R . . .
C18 C 0.10171(18) 0.3376(5) -0.08369(19) 0.0667(14) Uani 1 1 d . . . .
H18 H 0.1021(16) 0.267(4) -0.1009(19) 0.080 Uiso 1 1 d R . . .
C19 C 0.10164(16) 0.4458(5) -0.11099(18) 0.0634(12) Uani 1 1 d . . . .
H19 H 0.0999(16) 0.447(4) -0.1492(19) 0.076 Uiso 1 1 d R . . .
C20 C 0.10141(15) 0.5583(5) -0.08568(17) 0.0562(11) Uani 1 1 d . . . .
H20 H 0.0993(16) 0.633(4) -0.1007(18) 0.067 Uiso 1 1 d R . . .
C21 C 0.10298(14) 0.5625(4) -0.03293(15) 0.0478(9) Uani 1 1 d . . . .
H21 H 0.1032(14) 0.645(4) -0.0133(16) 0.057 Uiso 1 1 d R . . .
C22 C 0.16451(13) 0.3961(3) 0.07658(15) 0.0446(9) Uani 1 1 d . . . .
C23 C 0.17752(17) 0.2756(4) 0.0636(2) 0.0668(13) Uani 1 1 d . . . .
H23 H 0.1556(17) 0.224(4) 0.0436(18) 0.080 Uiso 1 1 d R . . .
C24 C 0.22188(19) 0.2411(5) 0.0689(2) 0.0779(16) Uani 1 1 d . . . .
H24 H 0.2303(18) 0.162(4) 0.061(2) 0.093 Uiso 1 1 d R . . .
C25 C 0.25311(18) 0.3222(5) 0.0873(2) 0.0681(14) Uani 1 1 d . . . .
H25 H 0.2813(18) 0.291(4) 0.0900(19) 0.082 Uiso 1 1 d R . . .
C26 C 0.24088(14) 0.4401(4) 0.10190(18) 0.0550(11) Uani 1 1 d . . . .
H26 H 0.2619(16) 0.495(4) 0.1145(17) 0.066 Uiso 1 1 d R . . .
C27 C 0.19645(13) 0.4776(3) 0.09662(15) 0.0438(9) Uani 1 1 d . . . .
C28 C 0.21240(13) 0.7464(3) 0.08712(15) 0.0451(9) Uani 1 1 d . . . .
C29 C 0.19659(16) 0.8130(4) 0.04505(17) 0.0517(10) Uani 1 1 d . . . .
H29 H 0.1650(15) 0.804(4) 0.0337(17) 0.062 Uiso 1 1 d R . . .
C30 C 0.22444(19) 0.8977(4) 0.0219(2) 0.0645(14) Uani 1 1 d . . . .
H30 H 0.2143(18) 0.935(5) -0.003(2) 0.077 Uiso 1 1 d R . . .
C31 C 0.2665(2) 0.9178(5) 0.0395(2) 0.0746(17) Uani 1 1 d . . . .
H31 H 0.2851(17) 0.979(5) 0.0237(19) 0.089 Uiso 1 1 d R . . .
C32 C 0.28260(18) 0.8520(5) 0.0808(3) 0.0788(17) Uani 1 1 d . . . .
H32 H 0.3090(19) 0.861(5) 0.093(2) 0.095 Uiso 1 1 d R . . .
C33 C 0.25555(16) 0.7653(5) 0.1048(2) 0.0652(13) Uani 1 1 d . . . .
H33 H 0.2665(17) 0.724(5) 0.1309(19) 0.078 Uiso 1 1 d R . . .
C34 C 0.18841(13) 0.6375(4) 0.18440(15) 0.0446(9) Uani 1 1 d . . . .
C35 C 0.19627(15) 0.7491(5) 0.20962(19) 0.0593(11) Uani 1 1 d . . . .
H35 H 0.1986(16) 0.823(4) 0.1885(18) 0.071 Uiso 1 1 d R . . .
C36 C 0.20276(19) 0.7533(6) 0.2620(2) 0.0791(16) Uani 1 1 d . . . .
H36 H 0.2125(18) 0.836(5) 0.277(2) 0.095 Uiso 1 1 d R . . .
C37 C 0.2018(2) 0.6436(7) 0.2894(2) 0.0873(18) Uani 1 1 d . . . .
H37 H 0.2064(19) 0.650(5) 0.327(2) 0.105 Uiso 1 1 d R . . .
C38 C 0.1946(2) 0.5322(6) 0.2657(2) 0.0833(16) Uani 1 1 d . . . .
H38 H 0.1939(18) 0.449(5) 0.285(2) 0.100 Uiso 1 1 d R . . .
C39 C 0.18762(17) 0.5281(5) 0.21386(19) 0.0650(13) Uani 1 1 d . . . .
H39 H 0.1839(17) 0.455(4) 0.1963(18) 0.078 Uiso 1 1 d R . . .
Cl1 Cl 0.10776(8) 0.02286(17) 0.25176(10) 0.1472(9) Uani 1 1 d D U A 1
Cl2 Cl 0.10669(7) 0.27476(16) 0.28582(7) 0.1204(6) Uani 1 1 d D U B 1
Cl3 Cl 0.18952(7) 0.1522(2) 0.26625(12) 0.1653(10) Uani 1 1 d D U C 1
C40 C 0.13563(16) 0.1329(5) 0.2878(2) 0.0834(16) Uani 1 1 d D . . .
H40 H 0.1368 0.1040 0.3234 0.100 Uiso 1 1 calc R . A .
F3 F 0.08119(14) 1.0089(5) -0.0886(2) 0.164(2) Uani 1 1 d . . D 3
F4 F 0.12266(18) 0.8561(3) -0.0640(2) 0.161(2) Uani 1 1 d . . E 3
F1 F 0.15160(14) 1.0115(4) -0.10861(17) 0.1560(19) Uani 1 1 d . . F 4
F2 F 0.13200(16) 1.0410(3) -0.03035(16) 0.1337(15) Uani 1 1 d . . G 4
B1 B 0.1217(2) 0.9770(6) -0.0736(3) 0.0732(16) Uani 1 1 d . . . .
H H 0.0821(12) 0.594(3) 0.1575(14) 0.052(11) Uiso 1 1 d . . . .

loop_
_atom_site_aniso_label
_atom_site_aniso_U_11
_atom_site_aniso_U_22
_atom_site_aniso_U_33
_atom_site_aniso_U_23
_atom_site_aniso_U_13
_atom_site_aniso_U_12
Se1 0.0418(2) 0.0517(3) 0.0456(2) -0.00545(17) -0.00259(18) 0.00576(16)
Se2 0.0498(3) 0.0403(2) 0.0496(2) -0.00943(17) 0.00557(19) -0.00026(16)
Ni1 0.0366(3) 0.0370(3) 0.0379(3) -0.00475(19) 0.0018(2) 0.00174(18)
Fe1 0.0450(3) 0.0496(3) 0.0402(3) -0.0028(2) 0.0077(3) 0.0025(2)
P1 0.0405(5) 0.0370(5) 0.0409(5) -0.0041(4) 0.0006(4) 0.0007(4)
P2 0.0371(5) 0.0403(5) 0.0421(5) -0.0028(4) 0.0010(4) -0.0015(4)
O1 0.068(2) 0.070(2) 0.083(2) 0.0000(18) 0.0199(19) -0.0142(17)
O2 0.099(3) 0.086(3) 0.101(3) 0.005(2) 0.037(2) 0.044(2)
O3 0.083(3) 0.108(3) 0.046(2) 0.0076(18) -0.0049(18) -0.010(2)
C1 0.054(3) 0.056(3) 0.052(2) -0.004(2) 0.009(2) 0.008(2)
C2 0.065(3) 0.071(3) 0.049(3) 0.005(2) 0.019(2) 0.007(2)
C3 0.055(3) 0.059(3) 0.052(3) -0.001(2) 0.013(2) -0.003(2)
C7 0.074(4) 0.062(3) 0.067(3) 0.009(2) -0.015(3) 0.018(3)
C8 0.105(5) 0.067(3) 0.079(4) 0.016(3) -0.007(4) 0.011(3)
C9 0.085(4) 0.038(2) 0.090(4) 0.008(2) 0.005(3) 0.008(2)
C10 0.048(2) 0.036(2) 0.049(2) -0.0052(17) 0.0007(19) 0.0019(16)
C11 0.060(3) 0.054(3) 0.057(3) 0.003(2) -0.005(2) -0.002(2)
C12 0.085(4) 0.055(3) 0.066(3) 0.011(2) 0.016(3) 0.002(3)
C13 0.064(3) 0.044(2) 0.091(4) -0.001(2) 0.025(3) -0.003(2)
C14 0.043(3) 0.058(3) 0.090(4) -0.006(3) 0.007(3) -0.002(2)
C15 0.049(3) 0.049(2) 0.061(3) -0.001(2) -0.001(2) 0.0002(18)
C16 0.040(2) 0.044(2) 0.042(2) -0.0057(17) 0.0001(17) -0.0025(16)
C17 0.081(4) 0.046(3) 0.055(3) -0.011(2) 0.002(2) 0.003(2)
C18 0.080(4) 0.065(3) 0.055(3) -0.026(3) -0.005(2) 0.004(2)
C19 0.060(3) 0.088(4) 0.042(2) -0.011(3) 0.000(2) -0.002(2)
C20 0.053(3) 0.070(3) 0.046(2) 0.004(2) 0.001(2) 0.002(2)
C21 0.052(2) 0.049(2) 0.043(2) -0.0061(19) 0.0009(19) 0.0003(18)
C22 0.045(2) 0.038(2) 0.051(2) -0.0015(17) -0.0005(18) 0.0065(16)
C23 0.060(3) 0.048(3) 0.093(4) -0.016(2) -0.008(3) 0.007(2)
C24 0.074(4) 0.048(3) 0.112(5) -0.013(3) -0.007(3) 0.024(3)
C25 0.051(3) 0.065(3) 0.088(4) 0.002(3) -0.002(3) 0.019(2)
C26 0.039(2) 0.059(3) 0.067(3) -0.001(2) -0.001(2) 0.0064(19)
C27 0.043(2) 0.044(2) 0.044(2) 0.0024(17) 0.0012(17) 0.0048(16)
C28 0.044(2) 0.041(2) 0.050(2) -0.0058(18) 0.0046(18) -0.0009(16)
C29 0.057(3) 0.044(2) 0.054(3) 0.0007(19) 0.014(2) 0.0027(19)
C30 0.074(4) 0.053(3) 0.067(3) 0.007(2) 0.020(3) 0.002(2)
C31 0.074(4) 0.054(3) 0.096(4) 0.000(3) 0.040(3) -0.009(3)
C32 0.052(3) 0.084(4) 0.101(5) -0.005(3) 0.013(3) -0.018(3)
C33 0.046(3) 0.074(3) 0.076(4) 0.005(3) 0.002(2) -0.009(2)
C34 0.037(2) 0.053(2) 0.044(2) -0.0013(18) -0.0024(17) -0.0054(16)
C35 0.054(3) 0.065(3) 0.059(3) -0.008(2) -0.005(2) -0.002(2)
C36 0.076(4) 0.096(4) 0.065(3) -0.030(3) -0.016(3) -0.006(3)
C37 0.095(5) 0.121(5) 0.045(3) -0.012(3) -0.009(3) -0.013(4)
C38 0.101(5) 0.098(4) 0.051(3) 0.015(3) -0.006(3) -0.018(3)
C39 0.070(3) 0.073(3) 0.052(3) -0.003(2) -0.007(2) -0.016(2)
Cl1 0.1463(18) 0.0856(11) 0.209(2) -0.0240(13) -0.0676(17) -0.0207(11)
Cl2 0.1554(18) 0.1011(12) 0.1046(13) -0.0334(10) 0.0080(12) 0.0100(11)
Cl3 0.0816(13) 0.205(2) 0.209(3) -0.0166(19) 0.0181(16) -0.0215(13)
C40 0.081(4) 0.095(4) 0.075(4) -0.003(3) -0.002(3) -0.009(3)
F3 0.074(3) 0.177(4) 0.241(6) 0.043(4) -0.032(3) 0.016(3)
F4 0.202(5) 0.060(2) 0.221(5) -0.016(3) -0.011(4) 0.011(2)
F1 0.111(3) 0.233(5) 0.124(3) -0.021(3) 0.032(3) -0.069(3)
F2 0.192(5) 0.094(3) 0.114(3) -0.024(2) -0.009(3) -0.003(3)
B1 0.067(4) 0.064(4) 0.089(5) -0.007(3) 0.005(4) 0.002(3)

loop_
_atom_type_symbol
_atom_type_description
_atom_type_scat_dispersion_real
_atom_type_scat_dispersion_imag
_atom_type_scat_source
C C 0.0033 0.0016 'International Tables Vol C Tables 4.2.6.8 and 6.1.1.4'
H H 0.0000 0.0000 'International Tables Vol C Tables 4.2.6.8 and 6.1.1.4'
B B 0.0013 0.0007 'International Tables Vol C Tables 4.2.6.8 and 6.1.1.4'
Cl Cl 0.1484 0.1585 'International Tables Vol C Tables 4.2.6.8 and 6.1.1.4'
F F 0.0171 0.0103 'International Tables Vol C Tables 4.2.6.8 and 6.1.1.4'
Fe Fe 0.3463 0.8444 'International Tables Vol C Tables 4.2.6.8 and 6.1.1.4'
Ni Ni 0.3393 1.1124 'International Tables Vol C Tables 4.2.6.8 and 6.1.1.4'
O O 0.0106 0.0060 'International Tables Vol C Tables 4.2.6.8 and 6.1.1.4'
P P 0.1023 0.0942 'International Tables Vol C Tables 4.2.6.8 and 6.1.1.4'
Se Se -0.0929 2.2259 'International Tables Vol C Tables 4.2.6.8 and 6.1.1.4'

loop_
_geom_angle_atom_site_label_1
_geom_angle_atom_site_label_2
_geom_angle_atom_site_label_3
_geom_angle
Ni1 Se1 Fe1 67.25(3)
C7 Se1 Ni1 111.21(18)
C7 Se1 Fe1 105.51(17)
Ni1 Se2 Fe1 67.76(3)
C9 Se2 Ni1 109.77(17)
C9 Se2 Fe1 109.43(18)
Se1 Ni1 H 79.5(12)
Se2 Ni1 Se1 89.69(2)
Se2 Ni1 H 82.4(12)
P1 Ni1 Se1 92.13(3)
P1 Ni1 Se2 177.75(4)
P1 Ni1 P2 89.26(4)
P1 Ni1 H 96.6(12)
P2 Ni1 Se1 178.60(3)
P2 Ni1 Se2 88.91(3)
P2 Ni1 H 100.2(12)
Se1 Fe1 Se2 84.52(3)
Se1 Fe1 H 80.6(14)
Se2 Fe1 H 82.6(13)
C1 Fe1 Se1 87.80(14)
C1 Fe1 Se2 167.41(12)
C1 Fe1 C2 97.9(2)
C1 Fe1 H 86.4(13)
C2 Fe1 Se1 97.16(16)
C2 Fe1 Se2 92.94(14)
C2 Fe1 H 175.1(13)
C3 Fe1 Se1 164.53(14)
C3 Fe1 Se2 90.49(13)
C3 Fe1 C1 94.3(2)
C3 Fe1 C2 97.7(2)
C3 Fe1 H 84.2(14)
C10 P1 Ni1 112.93(12)
C10 P1 C22 107.15(18)
C16 P1 Ni1 116.87(12)
C16 P1 C10 106.69(18)
C16 P1 C22 104.13(18)
C22 P1 Ni1 108.33(13)
C27 P2 Ni1 108.47(14)
C28 P2 Ni1 116.53(14)
C28 P2 C27 107.05(17)
C34 P2 Ni1 114.00(13)
C34 P2 C27 104.28(18)
C34 P2 C28 105.64(18)
O1 C1 Fe1 179.5(4)
O2 C2 Fe1 177.2(5)
O3 C3 Fe1 178.7(4)
Se1 C7 H7A 103(3)
Se1 C7 H7B 101(3)
H7A C7 H7B 90(4)
C8 C7 Se1 114.7(4)
C8 C7 H7A 123(3)
C8 C7 H7B 121(3)
C7 C8 H8A 103(3)
C7 C8 H8B 118(3)
C7 C8 C9 118.7(5)
H8A C8 H8B 110(4)
C9 C8 H8A 107(3)
C9 C8 H8B 99(3)
Se2 C9 H9A 110(3)
Se2 C9 H9B 105(3)
C8 C9 Se2 116.9(4)
C8 C9 H9A 114(3)
C8 C9 H9B 111(3)
H9A C9 H9B 98(4)
C11 C10 P1 119.9(3)
C11 C10 C15 118.6(4)
C15 C10 P1 121.0(3)
C10 C11 H11 118(3)
C12 C11 C10 119.9(5)
C12 C11 H11 122(3)
C11 C12 H12 117(3)
C13 C12 C11 120.8(5)
C13 C12 H12 123(3)
C12 C13 H13 126(3)
C12 C13 C14 119.8(5)
C14 C13 H13 114(3)
C13 C14 H14 120(3)
C13 C14 C15 120.8(5)
C15 C14 H14 120(3)
C10 C15 H15 122(3)
C14 C15 C10 120.2(5)
C14 C15 H15 117(3)
C17 C16 P1 122.3(3)
C21 C16 P1 119.0(3)
C21 C16 C17 118.6(4)
C16 C17 H17 119(3)
C18 C17 C16 120.7(4)
C18 C17 H17 121(3)
C17 C18 H18 122(3)
C19 C18 C17 120.5(4)
C19 C18 H18 117(3)
C18 C19 H19 122(3)
C18 C19 C20 119.6(4)
C20 C19 H19 118(3)
C19 C20 H20 125(3)
C19 C20 C21 120.6(4)
C21 C20 H20 114(3)
C16 C21 H21 118(2)
C20 C21 C16 119.8(4)
C20 C21 H21 122(2)
C23 C22 P1 124.2(3)
C23 C22 C27 118.8(4)
C27 C22 P1 116.7(3)
C22 C23 H23 117(3)
C24 C23 C22 119.5(5)
C24 C23 H23 122(3)
C23 C24 H24 120(4)
C25 C24 C23 121.3(5)
C25 C24 H24 119(4)
C24 C25 H25 115(3)
C24 C25 C26 120.3(5)
C26 C25 H25 125(3)
C25 C26 H26 121(3)
C25 C26 C27 119.6(4)
C27 C26 H26 120(3)
C22 C27 P2 116.3(3)
C26 C27 P2 123.3(3)
C26 C27 C22 120.4(4)
C29 C28 P2 118.8(3)
C33 C28 P2 121.0(3)
C33 C28 C29 120.1(4)
C28 C29 H29 120(3)
C30 C29 C28 118.9(5)
C30 C29 H29 121(3)
C29 C30 H30 117(4)
C31 C30 C29 121.2(5)
C31 C30 H30 122(4)
C30 C31 H31 120(3)
C30 C31 C32 120.4(5)
C32 C31 H31 119(3)
C31 C32 H32 124(4)
C31 C32 C33 119.9(5)
C33 C32 H32 117(4)
C28 C33 C32 119.5(5)
C28 C33 H33 122(3)
C32 C33 H33 118(3)
C35 C34 P2 122.2(3)
C35 C34 C39 117.6(4)
C39 C34 P2 120.1(3)
C34 C35 H35 117(3)
C36 C35 C34 121.5(5)
C36 C35 H35 122(3)
C35 C36 H36 117(3)
C37 C36 C35 119.0(5)
C37 C36 H36 124(3)
C36 C37 H37 117(3)
C38 C37 C36 121.0(5)
C38 C37 H37 122(3)
C37 C38 H38 123(3)
C37 C38 C39 120.0(5)
C39 C38 H38 117(3)
C34 C39 H39 116(3)
C38 C39 C34 120.9(5)
C38 C39 H39 123(3)
Cl1 C40 Cl2 110.0(3)
Cl1 C40 H40 108.6
Cl2 C40 H40 108.6
Cl3 C40 Cl1 110.6(3)
Cl3 C40 Cl2 110.4(3)
Cl3 C40 H40 108.6
F3 B1 F4 109.4(6)
F1 B1 F2 106.3(5)

loop_
_geom_bond_atom_site_label_1
_geom_bond_atom_site_label_2
_geom_bond_distance
Se1 Ni1 2.3448(8)
Se1 Fe1 2.4391(9)
Se1 C7 1.983(5)
Se2 Ni1 2.3088(7)
Se2 Fe1 2.4410(8)
Se2 C9 1.980(5)
Ni1 P1 2.1571(10)
Ni1 P2 2.1610(12)
Ni1 H 1.79(4)
Fe1 C1 1.793(5)
Fe1 C2 1.811(5)
Fe1 C3 1.778(5)
Fe1 H 1.57(4)
P1 C10 1.812(4)
P1 C16 1.812(4)
P1 C22 1.822(4)
P2 C27 1.829(4)
P2 C28 1.816(4)
P2 C34 1.815(4)
O1 C1 1.132(5)
O2 C2 1.135(5)
O3 C3 1.147(5)
C7 H7A 1.06(5)
C7 H7B 1.04(5)
C7 C8 1.477(8)
C8 H8A 1.11(6)
C8 H8B 1.05(5)
C8 C9 1.478(8)
C9 H9A 0.92(5)
C9 H9B 0.97(5)
C10 C11 1.387(6)
C10 C15 1.393(6)
C11 H11 0.91(5)
C11 C12 1.387(7)
C12 H12 0.96(5)
C12 C13 1.363(7)
C13 H13 1.04(5)
C13 C14 1.364(7)
C14 H14 0.96(5)
C14 C15 1.378(6)
C15 H15 0.95(4)
C16 C17 1.391(5)
C16 C21 1.382(5)
C17 H17 0.94(5)
C17 C18 1.368(7)
C18 H18 0.88(5)
C18 C19 1.362(7)
C19 H19 1.00(5)
C19 C20 1.375(7)
C20 H20 0.89(5)
C20 C21 1.381(6)
C21 H21 1.03(4)
C22 C23 1.390(6)
C22 C27 1.394(5)
C23 H23 1.00(5)
C23 C24 1.382(7)
C24 H24 0.90(5)
C24 C25 1.361(7)
C25 H25 0.91(5)
C25 C26 1.370(6)
C26 H26 0.92(4)
C26 C27 1.392(6)
C28 C29 1.392(6)
C28 C33 1.382(6)
C29 H29 0.99(4)
C29 C30 1.374(6)
C30 H30 0.82(5)
C30 C31 1.352(8)
C31 H31 0.96(5)
C31 C32 1.375(8)
C32 H32 0.85(6)
C32 C33 1.384(7)
C33 H33 0.87(5)
C34 C35 1.385(6)
C34 C39 1.403(6)
C35 H35 0.97(4)
C35 C36 1.384(7)
C36 H36 1.01(5)
C36 C37 1.377(8)
C37 H37 1.00(6)
C37 C38 1.363(8)
C38 H38 1.03(5)
C38 C39 1.373(7)
C39 H39 0.91(4)
Cl1 C40 1.722(5)
Cl2 C40 1.749(5)
Cl3 C40 1.721(5)
C40 H40 0.9800
F3 B1 1.314(8)
F4 B1 1.320(7)
F1 B1 1.336(7)
F2 B1 1.357(7)

loop_
_geom_torsion_atom_site_label_1
_geom_torsion_atom_site_label_2
_geom_torsion_atom_site_label_3
_geom_torsion_atom_site_label_4
_geom_torsion
Se1 C7 C8 C9 -69.0(6)
Ni1 P1 C10 C11 -73.4(3)
Ni1 P1 C10 C15 97.9(3)
Ni1 P1 C16 C17 -175.7(3)
Ni1 P1 C16 C21 8.0(4)
Ni1 P1 C22 C23 174.8(4)
Ni1 P1 C22 C27 -11.0(3)
Ni1 P2 C27 C22 -3.1(3)
Ni1 P2 C27 C26 178.5(3)
Ni1 P2 C28 C29 -17.2(3)
Ni1 P2 C28 C33 165.1(3)
Ni1 P2 C34 C35 -89.9(3)
Ni1 P2 C34 C39 86.4(4)
P1 C10 C11 C12 173.1(3)
P1 C10 C15 C14 -173.7(3)
P1 C16 C17 C18 -174.6(4)
P1 C16 C21 C20 176.2(3)
P1 C22 C23 C24 171.6(4)
P1 C22 C27 P2 9.1(4)
P1 C22 C27 C26 -172.5(3)
P2 C28 C29 C30 -178.1(3)
P2 C28 C33 C32 178.5(4)
P2 C34 C35 C36 175.8(4)
P2 C34 C39 C38 -176.6(4)
C7 C8 C9 Se2 62.0(7)
C10 P1 C16 C17 -48.3(4)
C10 P1 C16 C21 135.5(3)
C10 P1 C22 C23 52.7(4)
C10 P1 C22 C27 -133.1(3)
C10 C11 C12 C13 -0.2(7)
C11 C10 C15 C14 -2.3(6)
C11 C12 C13 C14 -0.5(7)
C12 C13 C14 C15 -0.2(7)
C13 C14 C15 C10 1.6(7)
C15 C10 C11 C12 1.6(6)
C16 P1 C10 C11 156.9(3)
C16 P1 C10 C15 -31.9(4)
C16 P1 C22 C23 -60.1(4)
C16 P1 C22 C27 114.1(3)
C16 C17 C18 C19 -1.0(8)
C17 C16 C21 C20 -0.2(6)
C17 C18 C19 C20 -1.1(8)
C18 C19 C20 C21 2.5(7)
C19 C20 C21 C16 -1.9(7)
C21 C16 C17 C18 1.7(7)
C22 P1 C10 C11 45.8(4)
C22 P1 C10 C15 -142.9(3)
C22 P1 C16 C17 64.9(4)
C22 P1 C16 C21 -111.4(3)
C22 C23 C24 C25 0.8(9)
C23 C22 C27 P2 -176.4(3)
C23 C22 C27 C26 2.1(6)
C23 C24 C25 C26 1.2(9)
C24 C25 C26 C27 -1.6(8)
C25 C26 C27 P2 178.3(4)
C25 C26 C27 C22 -0.1(7)
C27 P2 C28 C29 104.3(3)
C27 P2 C28 C33 -73.4(4)
C27 P2 C34 C35 152.0(3)
C27 P2 C34 C39 -31.7(4)
C27 C22 C23 C24 -2.4(7)
C28 P2 C27 C22 -129.6(3)
C28 P2 C27 C26 52.0(4)
C28 P2 C34 C35 39.4(4)
C28 P2 C34 C39 -144.4(4)
C28 C29 C30 C31 -0.5(7)
C29 C28 C33 C32 0.8(7)
C29 C30 C31 C32 1.0(8)
C30 C31 C32 C33 -0.5(8)
C31 C32 C33 C28 -0.4(8)
C33 C28 C29 C30 -0.4(6)
C34 P2 C27 C22 118.7(3)
C34 P2 C27 C26 -59.7(4)
C34 P2 C28 C29 -145.0(3)
C34 P2 C28 C33 37.3(4)
C34 C35 C36 C37 0.6(8)
C35 C34 C39 C38 -0.2(7)
C35 C36 C37 C38 0.0(9)
C36 C37 C38 C39 -0.7(10)
C37 C38 C39 C34 0.8(9)
C39 C34 C35 C36 -0.5(7)
